data_7063829
loop_
_publ_author_name
'Jia, Ying-Hao'
'Liu, Xing'
'Zhou, Jian'
'Qin, Qi-Pin'
'Du, Jia-Yin'

_publ_section_title
;
 Two structural types of lanthanide MOFs based on long-chain flexible
 sebacic acid: synthesis, luminescence, sensing, and magnetic properties
;
_journal_issue 26
_journal_name_full 'New Journal of Chemistry'
_journal_page_first 11227
_journal_page_last 11240
_journal_paper_doi 10.1039/D5NJ02067K
_journal_volume 49
_journal_year 2025
_chemical_formula_moiety '(C30 H50 O13 Tb2), 0.5(H2 O)'
_chemical_formula_sum 'C30 H51 O13.5 Tb2'
_chemical_formula_weight 945.57
_space_group_crystal_system monoclinic
_space_group_IT_number 15
_space_group_name_Hall '-C 2yc'
_space_group_name_H-M_alt 'C 1 2/c 1'
_atom_sites_solution_hydrogens mixed
_audit_creation_method SHELXL-2014/7
_audit_update_record
;
2025-02-27 deposited with the CCDC.	2025-05-30 downloaded from the CCDC.
;
_cell_angle_alpha 90
_cell_angle_beta 96.3080(10)
_cell_angle_gamma 90
_cell_formula_units_Z 8
_cell_length_a 14.1736(7)
_cell_length_b 8.0917(4)
_cell_length_c 60.102(3)
_cell_measurement_reflns_used 9947
_cell_measurement_temperature 293(2)
_cell_measurement_theta_max 28.48
_cell_measurement_theta_min 2.73
_cell_volume 6851.3(6)
_computing_cell_refinement 'Bruker SAINT'
_computing_data_collection 'Bruker APEX2'
_computing_data_reduction 'Bruker SAINT'
_computing_molecular_graphics 'Bruker SHELXTL'
_computing_publication_material 'Bruker SHELXTL'
_computing_structure_refinement 'SHELXL-2014 (Sheldrick 2014)'
_computing_structure_solution 'SHELXS-97 (Sheldrick 2008)'
_diffrn_ambient_temperature 293(2)
_diffrn_measured_fraction_theta_full 0.999
_diffrn_measured_fraction_theta_max 0.998
_diffrn_measurement_device_type 'Bruker APEX-II CCD'
_diffrn_measurement_method '\f and \w scans'
_diffrn_radiation_type MoK\a
_diffrn_radiation_wavelength 0.71073
_diffrn_reflns_av_R_equivalents 0.0399
_diffrn_reflns_av_unetI/netI 0.0256
_diffrn_reflns_Laue_measured_fraction_full 0.999
_diffrn_reflns_Laue_measured_fraction_max 0.998
_diffrn_reflns_limit_h_max 18
_diffrn_reflns_limit_h_min -16
_diffrn_reflns_limit_k_max 10
_diffrn_reflns_limit_k_min -9
_diffrn_reflns_limit_l_max 65
_diffrn_reflns_limit_l_min -78
_diffrn_reflns_number 39999
_diffrn_reflns_point_group_measured_fraction_full 0.999
_diffrn_reflns_point_group_measured_fraction_max 0.998
_diffrn_reflns_theta_full 25.242
_diffrn_reflns_theta_max 27.475
_diffrn_reflns_theta_min 2.045
_exptl_absorpt_coefficient_mu 4.159
_exptl_absorpt_correction_T_max 0.6468
_exptl_absorpt_correction_T_min 0.4010
_exptl_absorpt_correction_type multi-scan
_exptl_absorpt_process_details 'SADABS 2014/5'
_exptl_crystal_colour colourless
_exptl_crystal_density_diffrn 1.833
_exptl_crystal_description block
_exptl_crystal_F_000 3752
_exptl_crystal_size_max 0.110
_exptl_crystal_size_mid 0.080
_exptl_crystal_size_min 0.050
_exptl_transmission_factor_max 0.811
_exptl_transmission_factor_min 0.677
_refine_diff_density_max 1.751
_refine_diff_density_min -1.615
_refine_diff_density_rms 0.133
_refine_ls_extinction_coef 0.00028(5)
_refine_ls_extinction_expression Fc^*^=kFc[1+0.001xFc^2^\l^3^/sin(2\q)]^-1/4^
_refine_ls_extinction_method 'SHELXL-2014/7 (Sheldrick 2014'
_refine_ls_goodness_of_fit_ref 1.106
_refine_ls_hydrogen_treatment mixed
_refine_ls_matrix_type full
_refine_ls_number_parameters 464
_refine_ls_number_reflns 7861
_refine_ls_number_restraints 15
_refine_ls_restrained_S_all 1.105
_refine_ls_R_factor_all 0.0375
_refine_ls_R_factor_gt 0.0362
_refine_ls_shift/su_max 0.007
_refine_ls_shift/su_mean 0.000
_refine_ls_structure_factor_coef Fsqd
_refine_ls_weighting_details 'w=1/[\s^2^(Fo^2^)+(0.0900P)^2^+55.2186P] where P=(Fo^2^+2Fc^2^)/3'
_refine_ls_weighting_scheme calc
_refine_ls_wR_factor_gt 0.1370
_refine_ls_wR_factor_ref 0.1383
_reflns_Friedel_coverage 0.000
_reflns_number_gt 7637
_reflns_number_total 7861
_reflns_threshold_expression 'I > 2\s(I)'
_cod_data_source_file d5nj02067k2.cif
_cod_data_source_block 2d
_cod_depositor_comments 'Adding full bibliography for 7063825--7063829.cif.'
_cod_original_sg_symbol_H-M 'C 2/c'
_cod_database_code 7063829
_shelx_shelxl_version_number 2014/7
_shelx_space_group_comment
;
The symmetry employed for this shelxl refinement is uniquely defined
by the following loop, which should always be used as a source of
symmetry information in preference to the above space-group names.
They are only intended as comments.
;
_shelx_estimated_absorpt_t_min 0.658
_shelx_estimated_absorpt_t_max 0.819

loop_
_space_group_symop_operation_xyz
'x, y, z'
'-x, y, -z+1/2'
'x+1/2, y+1/2, z'
'-x+1/2, y+1/2, -z+1/2'
'-x, -y, -z'
'x, -y, z-1/2'
'-x+1/2, -y+1/2, -z'
'x+1/2, -y+1/2, z-1/2'

loop_
_atom_site_label
_atom_site_type_symbol
_atom_site_fract_x
_atom_site_fract_y
_atom_site_fract_z
_atom_site_U_iso_or_equiv
_atom_site_adp_type
_atom_site_occupancy
_atom_site_site_symmetry_order
_atom_site_calc_flag
_atom_site_refinement_flags_posn
_atom_site_refinement_flags_adp
_atom_site_refinement_flags_occupancy
_atom_site_disorder_assembly
_atom_site_disorder_group
Tb1 Tb 0.33328(2) 0.68940(3) 0.62527(2) 0.02216(11) Uani 1 1 d . . . . .
Tb2 Tb 0.60327(2) 0.89640(3) 0.62762(2) 0.02410(11) Uani 1 1 d . . . . .
O1 O 0.1951(3) 0.8207(6) 0.61001(8) 0.0356(10) Uani 1 1 d . . . . .
O1W O 0.7024(4) 0.6572(6) 0.62440(10) 0.0425(11) Uani 1 1 d D . . . .
H1A H 0.755(3) 0.693(9) 0.6223(18) 0.064 Uiso 1 1 d D U . . .
H1B H 0.698(5) 0.5568(19) 0.6254(17) 0.064 Uiso 1 1 d D U . . .
O2 O 0.0710(3) 0.6543(6) 0.61034(8) 0.0365(10) Uani 1 1 d . . . . .
O3 O 0.0847(4) 0.6223(6) 0.39535(8) 0.0404(11) Uani 1 1 d . . . . .
O4 O -0.0471(3) 0.6830(7) 0.40984(8) 0.0419(12) Uani 1 1 d . . . . .
O5 O 0.2213(3) 0.5835(6) 0.64860(7) 0.0295(9) Uani 1 1 d . . . . .
O6 O 0.1838(4) 0.3610(6) 0.66618(8) 0.0424(11) Uani 1 1 d . . . . .
O7 O 0.4884(3) 0.6637(6) 0.86410(8) 0.0357(10) Uani 1 1 d . . . . .
O8 O 0.5818(3) 0.4748(6) 0.85276(8) 0.0369(10) Uani 1 1 d . . . . .
O9 O 0.2371(3) 0.4656(6) 0.60779(7) 0.0309(9) Uani 1 1 d . . . . .
O10 O 0.3569(3) 0.5431(7) 0.59093(8) 0.0404(11) Uani 1 1 d . . . . .
O11 O 0.3614(4) 0.8855(7) 0.65184(9) 0.0471(14) Uani 1 1 d . . . . .
O12 O 0.5018(3) 1.0095(6) 0.65149(8) 0.0379(10) Uani 1 1 d . . . . .
C1 C 0.1142(4) 0.7717(7) 0.60190(10) 0.0251(10) Uani 1 1 d . . . . .
C2 C 0.0696(5) 0.8487(9) 0.58059(10) 0.0342(13) Uani 1 1 d . . . . .
H2A H 0.0856 0.9652 0.5803 0.041 Uiso 1 1 calc R U . . .
H2B H 0.0011 0.8386 0.5796 0.041 Uiso 1 1 calc R U . . .
C3 C 0.1066(5) 0.7603(11) 0.56092(11) 0.0445(17) Uani 1 1 d . . . . .
H3A H 0.1747 0.7775 0.5618 0.053 Uiso 1 1 calc R U . . .
H3B H 0.0959 0.6426 0.5625 0.053 Uiso 1 1 calc R U . . .
C4 C 0.0626(6) 0.8141(11) 0.53799(12) 0.0502(19) Uani 1 1 d . . . . .
H4A H -0.0054 0.7961 0.5370 0.060 Uiso 1 1 calc R U . . .
H4B H 0.0730 0.9318 0.5363 0.060 Uiso 1 1 calc R U . . .
C5 C 0.1015(6) 0.7242(14) 0.51895(11) 0.056(2) Uani 1 1 d . . . . .
H5A H 0.0963 0.6063 0.5214 0.067 Uiso 1 1 calc R U . . .
H5B H 0.1685 0.7501 0.5193 0.067 Uiso 1 1 calc R U . . .
C6 C 0.0536(6) 0.7638(12) 0.49577(12) 0.0514(19) Uani 1 1 d . . . . .
H6A H 0.0567 0.8822 0.4934 0.062 Uiso 1 1 calc R U . . .
H6B H -0.0129 0.7337 0.4951 0.062 Uiso 1 1 calc R U . . .
C7 C 0.0965(6) 0.6768(13) 0.47684(12) 0.053(2) Uani 1 1 d . . . . .
H7A H 0.1619 0.7123 0.4769 0.063 Uiso 1 1 calc R U . . .
H7B H 0.0969 0.5588 0.4797 0.063 Uiso 1 1 calc R U . . .
C8 C 0.0450(5) 0.7083(10) 0.45389(11) 0.0429(16) Uani 1 1 d . . . . .
H8A H 0.0423 0.8265 0.4512 0.051 Uiso 1 1 calc R U . . .
H8B H -0.0198 0.6686 0.4536 0.051 Uiso 1 1 calc R U . . .
C9 C 0.0911(5) 0.6259(10) 0.43523(11) 0.0403(15) Uani 1 1 d . . . . .
H9A H 0.1548 0.6694 0.4352 0.048 Uiso 1 1 calc R U . . .
H9B H 0.0965 0.5085 0.4384 0.048 Uiso 1 1 calc R U . . .
C10 C 0.0391(5) 0.6484(8) 0.41226(9) 0.0304(12) Uani 1 1 d . . . . .
C11 C 0.2240(4) 0.4970(7) 0.66643(9) 0.0243(10) Uani 1 1 d . . . . .
C12 C 0.2779(5) 0.5649(10) 0.68735(10) 0.0374(14) Uani 1 1 d . . . . .
H12A H 0.2622 0.6810 0.6885 0.045 Uiso 1 1 calc R U . . .
H12B H 0.3452 0.5580 0.6858 0.045 Uiso 1 1 calc R U . . .
C13 C 0.2606(5) 0.4816(10) 0.70899(10) 0.0375(14) Uani 1 1 d . . . . .
H13A H 0.2741 0.3645 0.7080 0.045 Uiso 1 1 calc R U . . .
H13B H 0.1942 0.4936 0.7113 0.045 Uiso 1 1 calc R U . . .
C14 C 0.3224(5) 0.5552(11) 0.72904(10) 0.0428(16) Uani 1 1 d . . . . .
H14A H 0.3885 0.5405 0.7267 0.051 Uiso 1 1 calc R U . . .
H14B H 0.3103 0.6730 0.7295 0.051 Uiso 1 1 calc R U . . .
C15 C 0.3066(5) 0.4807(11) 0.75153(11) 0.0459(17) Uani 1 1 d . . . . .
H15A H 0.2413 0.4998 0.7543 0.055 Uiso 1 1 calc R U . . .
H15B H 0.3163 0.3622 0.7510 0.055 Uiso 1 1 calc R U . . .
C16 C 0.3721(5) 0.5520(11) 0.77078(11) 0.0447(17) Uani 1 1 d . . . . .
H16A H 0.4372 0.5325 0.7679 0.054 Uiso 1 1 calc R U . . .
H16B H 0.3627 0.6707 0.7711 0.054 Uiso 1 1 calc R U . . .
C17 C 0.3583(5) 0.4824(11) 0.79350(10) 0.0419(16) Uani 1 1 d . . . . .
H17A H 0.3620 0.3628 0.7929 0.050 Uiso 1 1 calc R U . . .
H17B H 0.2954 0.5115 0.7971 0.050 Uiso 1 1 calc R U . . .
C18 C 0.4317(5) 0.5455(10) 0.81197(11) 0.0404(15) Uani 1 1 d . . . . .
H18A H 0.4276 0.6651 0.8125 0.048 Uiso 1 1 calc R U . . .
H18B H 0.4945 0.5175 0.8081 0.048 Uiso 1 1 calc R U . . .
C19 C 0.4209(4) 0.4767(9) 0.83527(10) 0.0342(13) Uani 1 1 d . . . . .
H19A H 0.3603 0.5107 0.8398 0.041 Uiso 1 1 calc R U . . .
H19B H 0.4224 0.3569 0.8349 0.041 Uiso 1 1 calc R U . . .
C20 C 0.5006(4) 0.5399(8) 0.85191(10) 0.0288(11) Uani 1 1 d . . . . .
C21 C 0.2874(4) 0.4509(9) 0.59146(10) 0.0314(12) Uani 1 1 d . . . . .
C22 C 0.2584(6) 0.3263(11) 0.57335(12) 0.051(2) Uani 1 1 d . . . . .
H22A H 0.1903 0.3099 0.5724 0.061 Uiso 1 1 calc R U . . .
H22B H 0.2887 0.2215 0.5775 0.061 Uiso 1 1 calc R U . . .
C23 C 0.2841(5) 0.3765(10) 0.55057(11) 0.0426(16) Uani 1 1 d . . . . .
H23A H 0.3527 0.3823 0.5510 0.051 Uiso 1 1 calc R U . . .
H23B H 0.2589 0.4860 0.5470 0.051 Uiso 1 1 calc R U . . .
C24 C 0.2461(6) 0.2576(11) 0.53233(12) 0.0481(18) Uani 1 1 d . . . . .
H24A H 0.2727 0.1488 0.5357 0.058 Uiso 1 1 calc R U . . .
H24B H 0.1778 0.2495 0.5322 0.058 Uiso 1 1 calc R U . . .
C25 C 0.2690(6) 0.3089(11) 0.50931(11) 0.0487(19) Uani 1 1 d . . . . .
H25A H 0.3374 0.3166 0.5095 0.058 Uiso 1 1 calc R U . . .
H25B H 0.2428 0.4180 0.5060 0.058 Uiso 1 1 calc R U . . .
C26 C 0.4226(4) 0.9926(8) 0.65877(9) 0.0303(12) Uani 1 1 d D . . . .
C27 C 0.3883(12) 1.107(3) 0.6761(3) 0.030(5) Uani 0.5 1 d D . P A -1
H27A H 0.3340 1.0564 0.6819 0.036 Uiso 0.5 1 calc R U P A -1
H27B H 0.3664 1.2089 0.6686 0.036 Uiso 0.5 1 calc R U P A -1
C28 C 0.4606(9) 1.1513(18) 0.69575(18) 0.037(3) Uani 0.5 1 d D . P A -1
H28A H 0.5237 1.1478 0.6910 0.045 Uiso 0.5 1 calc R U P A -1
H28B H 0.4490 1.2633 0.7005 0.045 Uiso 0.5 1 calc R U P A -1
C29 C 0.4565(15) 1.035(2) 0.7154(2) 0.047(4) Uani 0.5 1 d D . P A -1
H29A H 0.3908 1.0173 0.7179 0.056 Uiso 0.5 1 calc R U P A -1
H29B H 0.4831 0.9286 0.7119 0.056 Uiso 0.5 1 calc R U P A -1
C30 C 0.5111(12) 1.104(2) 0.7365(2) 0.048(4) Uani 0.5 1 d D . P A -1
H30A H 0.4881 1.2146 0.7388 0.057 Uiso 0.5 1 calc R U P A -1
H30B H 0.5774 1.1130 0.7340 0.057 Uiso 0.5 1 calc R U P A -1
C31 C 0.5053(14) 1.005(3) 0.7578(2) 0.054(4) Uani 0.5 1 d D . P A -1
H31A H 0.5348 0.8980 0.7563 0.065 Uiso 0.5 1 calc R U P A -1
H31B H 0.4391 0.9865 0.7598 0.065 Uiso 0.5 1 calc R U P A -1
C32 C 0.5540(13) 1.093(2) 0.7783(2) 0.042(4) Uani 0.5 1 d D . P A -1
H32A H 0.5264 1.2021 0.7792 0.051 Uiso 0.5 1 calc R U P A -1
H32B H 0.6207 1.1067 0.7765 0.051 Uiso 0.5 1 calc R U P A -1
C33 C 0.5451(13) 1.000(2) 0.8000(2) 0.052(4) Uani 0.5 1 d D . P A -1
H33A H 0.4786 0.9777 0.8012 0.062 Uiso 0.5 1 calc R U P A -1
H33B H 0.5776 0.8949 0.7996 0.062 Uiso 0.5 1 calc R U P A -1
C34 C 0.5864(18) 1.096(3) 0.8206(2) 0.037(5) Uani 0.5 1 d D . P A -1
H34A H 0.5567 1.2030 0.8216 0.044 Uiso 0.5 1 d R U P A -1
H34B H 0.6532 1.1123 0.8192 0.044 Uiso 0.5 1 d R U P A -1
O2W O 0.8742(8) 0.7064(14) 0.6169(3) 0.054(3) Uani 0.5 1 d D . P . .
H2C H 0.901(10) 0.618(10) 0.616(4) 0.081 Uiso 0.5 1 d D U P . .
H2D H 0.909(9) 0.786(13) 0.620(4) 0.081 Uiso 0.5 1 d D U P . .

loop_
_atom_site_aniso_label
_atom_site_aniso_U_11
_atom_site_aniso_U_22
_atom_site_aniso_U_33
_atom_site_aniso_U_23
_atom_site_aniso_U_13
_atom_site_aniso_U_12
Tb1 0.02035(15) 0.03072(17) 0.01520(16) -0.00296(9) 0.00099(9) -0.00760(9)
Tb2 0.02139(16) 0.03490(18) 0.01602(16) -0.00354(9) 0.00214(10) -0.00916(9)
O1 0.034(2) 0.037(2) 0.034(2) -0.0063(18) -0.0049(18) -0.0023(18)
O1W 0.048(3) 0.028(2) 0.052(3) -0.004(2) 0.008(2) -0.004(2)
O2 0.028(2) 0.038(2) 0.043(3) 0.011(2) 0.0012(18) -0.0016(18)
O3 0.063(3) 0.037(2) 0.025(2) 0.0013(18) 0.021(2) -0.013(2)
O4 0.035(2) 0.067(3) 0.022(2) -0.003(2) -0.0030(18) -0.015(2)
O5 0.0267(19) 0.044(2) 0.0168(18) -0.0003(16) -0.0012(15) -0.0076(17)
O6 0.054(3) 0.041(3) 0.028(2) 0.007(2) -0.010(2) -0.017(2)
O7 0.029(2) 0.047(3) 0.030(2) -0.007(2) -0.0023(17) 0.0098(19)
O8 0.026(2) 0.047(3) 0.037(2) -0.010(2) -0.0015(17) 0.0116(18)
O9 0.035(2) 0.038(2) 0.0225(19) -0.0118(17) 0.0126(16) -0.0113(17)
O10 0.035(2) 0.052(3) 0.037(3) -0.016(2) 0.0140(19) -0.017(2)
O11 0.042(3) 0.062(3) 0.040(3) -0.024(2) 0.016(2) -0.029(2)
O12 0.034(2) 0.051(3) 0.031(2) -0.013(2) 0.0143(18) -0.009(2)
C1 0.021(2) 0.028(3) 0.026(3) -0.006(2) 0.0026(19) 0.002(2)
C2 0.036(3) 0.045(3) 0.020(3) -0.002(3) 0.001(2) 0.004(3)
C3 0.046(4) 0.067(5) 0.020(3) -0.003(3) -0.001(3) 0.013(3)
C4 0.055(4) 0.071(5) 0.022(3) 0.002(3) -0.004(3) 0.016(4)
C5 0.057(5) 0.090(6) 0.018(3) -0.004(4) -0.003(3) 0.014(4)
C6 0.058(5) 0.071(5) 0.023(3) -0.001(3) -0.005(3) 0.014(4)
C7 0.045(4) 0.092(7) 0.021(3) 0.000(3) -0.001(3) 0.006(4)
C8 0.045(4) 0.062(5) 0.021(3) -0.001(3) -0.001(3) 0.003(3)
C9 0.039(3) 0.061(4) 0.021(3) 0.003(3) 0.001(2) 0.002(3)
C10 0.046(3) 0.030(3) 0.014(2) -0.001(2) 0.001(2) -0.015(2)
C11 0.018(2) 0.037(3) 0.018(2) -0.008(2) 0.0043(18) -0.005(2)
C12 0.042(3) 0.053(4) 0.016(3) -0.002(3) -0.003(2) -0.014(3)
C13 0.034(3) 0.056(4) 0.022(3) 0.001(3) 0.000(2) -0.004(3)
C14 0.040(3) 0.068(5) 0.020(3) -0.003(3) 0.000(2) -0.007(3)
C15 0.042(4) 0.072(5) 0.021(3) 0.002(3) -0.007(3) -0.013(3)
C16 0.041(4) 0.070(5) 0.021(3) -0.001(3) -0.005(2) -0.007(3)
C17 0.032(3) 0.071(5) 0.021(3) 0.002(3) -0.003(2) -0.001(3)
C18 0.036(3) 0.061(4) 0.023(3) -0.003(3) 0.000(2) 0.000(3)
C19 0.028(3) 0.052(4) 0.023(3) -0.008(3) 0.000(2) -0.001(3)
C20 0.030(3) 0.034(3) 0.023(3) 0.004(2) 0.002(2) 0.002(2)
C21 0.028(3) 0.047(3) 0.019(3) -0.010(2) 0.005(2) -0.006(2)
C22 0.061(5) 0.066(5) 0.028(3) -0.027(3) 0.013(3) -0.028(4)
C23 0.047(4) 0.059(4) 0.023(3) -0.015(3) 0.003(3) -0.007(3)
C24 0.053(4) 0.061(5) 0.029(3) -0.020(3) 0.000(3) -0.007(4)
C25 0.053(4) 0.068(5) 0.024(3) -0.018(3) 0.001(3) 0.001(4)
C26 0.031(3) 0.037(3) 0.022(3) -0.006(2) 0.003(2) 0.001(2)
C27 0.013(11) 0.050(9) 0.029(7) -0.022(6) 0.004(6) -0.005(6)
C28 0.040(7) 0.052(8) 0.020(6) -0.008(5) 0.005(5) -0.014(6)
C29 0.054(10) 0.051(11) 0.035(12) 0.002(8) 0.000(8) -0.011(8)
C30 0.054(9) 0.057(10) 0.033(8) -0.004(7) 0.008(6) -0.013(7)
C31 0.069(11) 0.060(10) 0.034(7) 0.010(7) 0.003(8) -0.014(9)
C32 0.048(9) 0.053(11) 0.027(8) 0.014(7) 0.010(7) 0.002(8)
C33 0.074(11) 0.066(11) 0.014(7) 0.004(6) 0.000(6) -0.008(8)
C34 0.014(11) 0.060(11) 0.038(10) 0.012(8) 0.012(7) 0.008(7)
O2W 0.035(5) 0.045(6) 0.084(9) 0.005(6) 0.012(5) 0.021(4)

loop_
_atom_type_symbol
_atom_type_description
_atom_type_scat_dispersion_real
_atom_type_scat_dispersion_imag
_atom_type_scat_source
C C 0.0033 0.0016 'International Tables Vol C Tables 4.2.6.8 and 6.1.1.4'
H H 0.0000 0.0000 'International Tables Vol C Tables 4.2.6.8 and 6.1.1.4'
O O 0.0106 0.0060 'International Tables Vol C Tables 4.2.6.8 and 6.1.1.4'
Tb Tb -0.1723 4.1537 'International Tables Vol C Tables 4.2.6.8 and 6.1.1.4'

loop_
_geom_angle_atom_site_label_1
_geom_angle_atom_site_label_2
_geom_angle_atom_site_label_3
_geom_angle
_geom_angle_site_symmetry_1
_geom_angle_site_symmetry_3
_geom_angle_publ_flag
O11 Tb1 O1 91.91(19) . . ?
O11 Tb1 O3 81.86(18) . 7_566 ?
O1 Tb1 O3 86.57(19) . 7_566 ?
O11 Tb1 O5 85.04(16) . . ?
O1 Tb1 O5 79.07(16) . . ?
O3 Tb1 O5 160.20(17) 7_566 . ?
O11 Tb1 O8 94.6(2) . 2_656 ?
O1 Tb1 O8 152.80(16) . 2_656 ?
O3 Tb1 O8 120.49(17) 7_566 2_656 ?
O5 Tb1 O8 75.22(15) . 2_656 ?
O11 Tb1 O10 155.88(16) . . ?
O1 Tb1 O10 94.36(18) . . ?
O3 Tb1 O10 75.31(16) 7_566 . ?
O5 Tb1 O10 119.02(15) . . ?
O8 Tb1 O10 90.43(18) 2_656 . ?
O11 Tb1 O9 151.13(15) . . ?
O1 Tb1 O9 76.26(16) . . ?
O3 Tb1 O9 122.74(15) 7_566 . ?
O5 Tb1 O9 67.04(14) . . ?
O8 Tb1 O9 85.59(16) 2_656 . ?
O10 Tb1 O9 52.75(14) . . ?
O11 Tb1 O7 77.69(18) . 2_656 ?
O1 Tb1 O7 154.92(16) . 2_656 ?
O3 Tb1 O7 69.53(18) 7_566 2_656 ?
O5 Tb1 O7 121.89(14) . 2_656 ?
O8 Tb1 O7 51.98(15) 2_656 2_656 ?
O10 Tb1 O7 87.02(16) . 2_656 ?
O9 Tb1 O7 122.73(16) . 2_656 ?
O11 Tb1 C21 176.7(2) . . ?
O1 Tb1 C21 84.91(18) . . ?
O3 Tb1 C21 98.74(17) 7_566 . ?
O5 Tb1 C21 93.54(16) . . ?
O8 Tb1 C21 87.93(19) 2_656 . ?
O10 Tb1 C21 25.89(16) . . ?
O9 Tb1 C21 26.87(15) . . ?
O7 Tb1 C21 105.56(17) 2_656 . ?
O11 Tb1 C20 83.5(2) . 2_656 ?
O1 Tb1 C20 174.52(16) . 2_656 ?
O3 Tb1 C20 95.62(19) 7_566 2_656 ?
O5 Tb1 C20 97.57(16) . 2_656 ?
O8 Tb1 C20 25.98(16) 2_656 2_656 ?
O10 Tb1 C20 91.05(18) . 2_656 ?
O9 Tb1 C20 106.54(17) . 2_656 ?
O7 Tb1 C20 26.23(16) 2_656 2_656 ?
C21 Tb1 C20 99.68(18) . 2_656 ?
O12 Tb2 O2 79.63(18) . 3 ?
O12 Tb2 O7 78.07(18) . 2_656 ?
O2 Tb2 O7 135.45(16) 3 2_656 ?
O12 Tb2 O4 121.44(17) . 7_566 ?
O2 Tb2 O4 78.15(19) 3 7_566 ?
O7 Tb2 O4 81.43(17) 2_656 7_566 ?
O12 Tb2 O1W 140.33(19) . . ?
O2 Tb2 O1W 139.73(18) 3 . ?
O7 Tb2 O1W 73.54(18) 2_656 . ?
O4 Tb2 O1W 81.12(19) 7_566 . ?
O12 Tb2 O9 141.73(16) . 3 ?
O2 Tb2 O9 72.64(16) 3 3 ?
O7 Tb2 O9 140.00(17) 2_656 3 ?
O4 Tb2 O9 78.24(15) 7_566 3 ?
O1W Tb2 O9 69.54(17) . 3 ?
O12 Tb2 O6 73.87(19) . 3 ?
O2 Tb2 O6 124.11(18) 3 3 ?
O7 Tb2 O6 85.34(16) 2_656 3 ?
O4 Tb2 O6 156.6(2) 7_566 3 ?
O1W Tb2 O6 76.71(19) . 3 ?
O9 Tb2 O6 100.46(16) 3 3 ?
O12 Tb2 O5 82.83(15) . 3 ?
O2 Tb2 O5 76.81(16) 3 3 ?
O7 Tb2 O5 136.76(15) 2_656 3 ?
O4 Tb2 O5 140.76(15) 7_566 3 ?
O1W Tb2 O5 99.40(17) . 3 ?
O9 Tb2 O5 65.72(14) 3 3 ?
O6 Tb2 O5 52.00(15) 3 3 ?
O12 Tb2 C11 74.92(16) . 3 ?
O2 Tb2 C11 100.22(18) 3 3 ?
O7 Tb2 C11 110.36(16) 2_656 3 ?
O4 Tb2 C11 162.35(15) 7_566 3 ?
O1W Tb2 C11 89.55(18) . 3 ?
O9 Tb2 C11 84.49(14) 3 3 ?
O6 Tb2 C11 25.64(17) 3 3 ?
O5 Tb2 C11 26.52(15) 3 3 ?
O12 Tb2 O3 73.33(15) . 7_566 ?
O2 Tb2 O3 73.10(15) 3 7_566 ?
O7 Tb2 O3 63.75(14) 2_656 7_566 ?
O4 Tb2 O3 48.47(15) 7_566 7_566 ?
O1W Tb2 O3 115.96(16) . 7_566 ?
O9 Tb2 O3 120.92(14) 3 7_566 ?
O6 Tb2 O3 138.62(15) 3 7_566 ?
O5 Tb2 O3 144.30(15) 3 7_566 ?
C11 Tb2 O3 148.24(14) 3 7_566 ?
O12 Tb2 C10 97.71(18) . 7_566 ?
O2 Tb2 C10 70.82(17) 3 7_566 ?
O7 Tb2 C10 74.60(16) 2_656 7_566 ?
O4 Tb2 C10 23.73(18) 7_566 7_566 ?
O1W Tb2 C10 100.77(19) . 7_566 ?
O9 Tb2 C10 97.50(15) 3 7_566 ?
O6 Tb2 C10 159.55(16) 3 7_566 ?
O5 Tb2 C10 146.90(16) 3 7_566 ?
C11 Tb2 C10 169.56(18) 3 7_566 ?
O3 Tb2 C10 25.21(15) 7_566 7_566 ?
C1 O1 Tb1 134.4(4) . . ?
Tb2 O1W H1A 106(5) . . ?
Tb2 O1W H1B 138(5) . . ?
H1A O1W H1B 117(2) . . ?
C1 O2 Tb2 139.7(4) . 3_445 ?
C10 O3 Tb1 129.3(4) . 7_566 ?
C10 O3 Tb2 82.4(4) . 7_566 ?
Tb1 O3 Tb2 105.54(18) 7_566 7_566 ?
C10 O4 Tb2 105.7(4) . 7_566 ?
C11 O5 Tb1 136.7(4) . . ?
C11 O5 Tb2 92.8(3) . 3_445 ?
Tb1 O5 Tb2 111.90(16) . 3_445 ?
C11 O6 Tb2 94.2(4) . 3_445 ?
C20 O7 Tb2 149.8(4) . 2_656 ?
C20 O7 Tb1 90.8(4) . 2_656 ?
Tb2 O7 Tb1 115.70(19) 2_656 2_656 ?
C20 O8 Tb1 96.9(4) . 2_656 ?
C21 O9 Tb2 152.9(4) . 3_445 ?
C21 O9 Tb1 93.9(4) . . ?
Tb2 O9 Tb1 113.12(15) 3_445 . ?
C21 O10 Tb1 95.0(4) . . ?
C26 O11 Tb1 140.9(4) . . ?
C26 O12 Tb2 143.9(4) . . ?
O1 C1 O2 122.7(6) . . ?
O1 C1 C2 118.7(6) . . ?
O2 C1 C2 118.5(5) . . ?
C1 C2 C3 108.6(5) . . ?
C1 C2 H2A 110.0 . . ?
C3 C2 H2A 110.0 . . ?
C1 C2 H2B 110.0 . . ?
C3 C2 H2B 110.0 . . ?
H2A C2 H2B 108.4 . . ?
C4 C3 C2 115.4(6) . . ?
C4 C3 H3A 108.4 . . ?
C2 C3 H3A 108.4 . . ?
C4 C3 H3B 108.4 . . ?
C2 C3 H3B 108.4 . . ?
H3A C3 H3B 107.5 . . ?
C5 C4 C3 113.7(7) . . ?
C5 C4 H4A 108.8 . . ?
C3 C4 H4A 108.8 . . ?
C5 C4 H4B 108.8 . . ?
C3 C4 H4B 108.8 . . ?
H4A C4 H4B 107.7 . . ?
C4 C5 C6 115.5(7) . . ?
C4 C5 H5A 108.4 . . ?
C6 C5 H5A 108.4 . . ?
C4 C5 H5B 108.4 . . ?
C6 C5 H5B 108.4 . . ?
H5A C5 H5B 107.5 . . ?
C5 C6 C7 114.5(7) . . ?
C5 C6 H6A 108.6 . . ?
C7 C6 H6A 108.6 . . ?
C5 C6 H6B 108.6 . . ?
C7 C6 H6B 108.6 . . ?
H6A C6 H6B 107.6 . . ?
C8 C7 C6 114.4(7) . . ?
C8 C7 H7A 108.7 . . ?
C6 C7 H7A 108.7 . . ?
C8 C7 H7B 108.7 . . ?
C6 C7 H7B 108.7 . . ?
H7A C7 H7B 107.6 . . ?
C7 C8 C9 113.4(6) . . ?
C7 C8 H8A 108.9 . . ?
C9 C8 H8A 108.9 . . ?
C7 C8 H8B 108.9 . . ?
C9 C8 H8B 108.9 . . ?
H8A C8 H8B 107.7 . . ?
C10 C9 C8 114.8(6) . . ?
C10 C9 H9A 108.6 . . ?
C8 C9 H9A 108.6 . . ?
C10 C9 H9B 108.6 . . ?
C8 C9 H9B 108.6 . . ?
H9A C9 H9B 107.6 . . ?
O4 C10 O3 121.2(6) . . ?
O4 C10 C9 120.7(6) . . ?
O3 C10 C9 118.0(6) . . ?
O4 C10 Tb2 50.6(3) . 7_566 ?
O3 C10 Tb2 72.4(4) . 7_566 ?
C9 C10 Tb2 160.8(4) . 7_566 ?
O6 C11 O5 120.3(5) . . ?
O6 C11 C12 121.7(5) . . ?
O5 C11 C12 117.9(5) . . ?
O6 C11 Tb2 60.2(3) . 3_445 ?
O5 C11 Tb2 60.7(3) . 3_445 ?
C12 C11 Tb2 172.8(4) . 3_445 ?
C11 C12 C13 116.3(6) . . ?
C11 C12 H12A 108.2 . . ?
C13 C12 H12A 108.2 . . ?
C11 C12 H12B 108.2 . . ?
C13 C12 H12B 108.2 . . ?
H12A C12 H12B 107.4 . . ?
C12 C13 C14 111.8(6) . . ?
C12 C13 H13A 109.3 . . ?
C14 C13 H13A 109.3 . . ?
C12 C13 H13B 109.3 . . ?
C14 C13 H13B 109.3 . . ?
H13A C13 H13B 107.9 . . ?
C15 C14 C13 114.8(6) . . ?
C15 C14 H14A 108.6 . . ?
C13 C14 H14A 108.6 . . ?
C15 C14 H14B 108.6 . . ?
C13 C14 H14B 108.6 . . ?
H14A C14 H14B 107.5 . . ?
C16 C15 C14 113.0(6) . . ?
C16 C15 H15A 109.0 . . ?
C14 C15 H15A 109.0 . . ?
C16 C15 H15B 109.0 . . ?
C14 C15 H15B 109.0 . . ?
H15A C15 H15B 107.8 . . ?
C17 C16 C15 114.8(7) . . ?
C17 C16 H16A 108.6 . . ?
C15 C16 H16A 108.6 . . ?
C17 C16 H16B 108.6 . . ?
C15 C16 H16B 108.6 . . ?
H16A C16 H16B 107.6 . . ?
C16 C17 C18 112.8(6) . . ?
C16 C17 H17A 109.0 . . ?
C18 C17 H17A 109.0 . . ?
C16 C17 H17B 109.0 . . ?
C18 C17 H17B 109.0 . . ?
H17A C17 H17B 107.8 . . ?
C17 C18 C19 114.5(6) . . ?
C17 C18 H18A 108.6 . . ?
C19 C18 H18A 108.6 . . ?
C17 C18 H18B 108.6 . . ?
C19 C18 H18B 108.6 . . ?
H18A C18 H18B 107.6 . . ?
C20 C19 C18 109.8(5) . . ?
C20 C19 H19A 109.7 . . ?
C18 C19 H19A 109.7 . . ?
C20 C19 H19B 109.7 . . ?
C18 C19 H19B 109.7 . . ?
H19A C19 H19B 108.2 . . ?
O8 C20 O7 119.3(6) . . ?
O8 C20 C19 119.8(6) . . ?
O7 C20 C19 120.7(5) . . ?
O8 C20 Tb1 57.2(3) . 2_656 ?
O7 C20 Tb1 62.9(3) . 2_656 ?
C19 C20 Tb1 167.3(4) . 2_656 ?
O10 C21 O9 118.3(5) . . ?
O10 C21 C22 122.6(5) . . ?
O9 C21 C22 119.1(6) . . ?
O10 C21 Tb1 59.1(3) . . ?
O9 C21 Tb1 59.2(3) . . ?
C22 C21 Tb1 177.5(5) . . ?
C21 C22 C23 113.6(6) . . ?
C21 C22 H22A 108.8 . . ?
C23 C22 H22A 108.8 . . ?
C21 C22 H22B 108.8 . . ?
C23 C22 H22B 108.8 . . ?
H22A C22 H22B 107.7 . . ?
C22 C23 C24 112.5(7) . . ?
C22 C23 H23A 109.1 . . ?
C24 C23 H23A 109.1 . . ?
C22 C23 H23B 109.1 . . ?
C24 C23 H23B 109.1 . . ?
H23A C23 H23B 107.8 . . ?
C25 C24 C23 113.1(7) . . ?
C25 C24 H24A 109.0 . . ?
C23 C24 H24A 109.0 . . ?
C25 C24 H24B 109.0 . . ?
C23 C24 H24B 109.0 . . ?
H24A C24 H24B 107.8 . . ?
C24 C25 C25 114.0(9) . 7_556 ?
C24 C25 H25A 108.8 . . ?
C25 C25 H25A 108.8 7_556 . ?
C24 C25 H25B 108.8 . . ?
C25 C25 H25B 108.8 7_556 . ?
H25A C25 H25B 107.7 . . ?
O12 C26 O11 124.6(5) . . ?
O12 C26 C27 122.6(11) . . ?
O11 C26 C27 112.7(10) . . ?
C26 C27 C28 116.0(11) . . ?
C26 C27 H27A 108.3 . . ?
C28 C27 H27A 108.3 . . ?
C26 C27 H27B 108.3 . . ?
C28 C27 H27B 108.3 . . ?
H27A C27 H27B 107.4 . . ?
C29 C28 C27 112.3(15) . . ?
C29 C28 H28A 109.1 . . ?
C27 C28 H28A 109.1 . . ?
C29 C28 H28B 109.1 . . ?
C27 C28 H28B 109.1 . . ?
H28A C28 H28B 107.9 . . ?
C30 C29 C28 111.2(12) . . ?
C30 C29 H29A 109.4 . . ?
C28 C29 H29A 109.4 . . ?
C30 C29 H29B 109.4 . . ?
C28 C29 H29B 109.4 . . ?
H29A C29 H29B 108.0 . . ?
C29 C30 C31 116.1(11) . . ?
C29 C30 H30A 108.3 . . ?
C31 C30 H30A 108.3 . . ?
C29 C30 H30B 108.3 . . ?
C31 C30 H30B 108.3 . . ?
H30A C30 H30B 107.4 . . ?
C30 C31 C32 111.9(12) . . ?
C30 C31 H31A 109.2 . . ?
C32 C31 H31A 109.2 . . ?
C30 C31 H31B 109.2 . . ?
C32 C31 H31B 109.2 . . ?
H31A C31 H31B 107.9 . . ?
C31 C32 C33 113.0(12) . . ?
C31 C32 H32A 109.0 . . ?
C33 C32 H32A 109.0 . . ?
C31 C32 H32B 109.0 . . ?
C33 C32 H32B 109.0 . . ?
H32A C32 H32B 107.8 . . ?
C34 C33 C32 112.7(12) . . ?
C34 C33 H33A 109.1 . . ?
C32 C33 H33A 109.1 . . ?
C34 C33 H33B 109.1 . . ?
C32 C33 H33B 109.1 . . ?
H33A C33 H33B 107.8 . . ?
C33 C34 H34A 112.2 . . ?
C33 C34 H34B 107.2 . . ?
H34A C34 H34B 108.4 . . ?
H2C O2W H2D 116(2) . . ?

loop_
_geom_bond_atom_site_label_1
_geom_bond_atom_site_label_2
_geom_bond_distance
_geom_bond_site_symmetry_2
_geom_bond_publ_flag
Tb1 O11 2.256(5) . ?
Tb1 O1 2.325(5) . ?
Tb1 O3 2.350(4) 7_566 ?
Tb1 O5 2.389(4) . ?
Tb1 O8 2.421(5) 2_656 ?
Tb1 O10 2.434(5) . ?
Tb1 O9 2.434(4) . ?
Tb1 O7 2.547(5) 2_656 ?
Tb1 C21 2.826(6) . ?
Tb1 C20 2.860(6) 2_656 ?
Tb2 O12 2.328(4) . ?
Tb2 O2 2.353(5) 3 ?
Tb2 O7 2.371(5) 2_656 ?
Tb2 O4 2.392(5) 7_566 ?
Tb2 O1W 2.412(5) . ?
Tb2 O9 2.415(4) 3 ?
Tb2 O6 2.485(5) 3 ?
Tb2 O5 2.493(4) 3 ?
Tb2 C11 2.856(5) 3 ?
Tb2 O3 2.866(6) 7_566 ?
Tb2 C10 2.980(6) 7_566 ?
O1 C1 1.260(7) . ?
O1W H1A 0.818(10) . ?
O1W H1B 0.818(10) . ?
O2 C1 1.266(8) . ?
O2 Tb2 2.353(5) 3_445 ?
O3 C10 1.281(8) . ?
O3 Tb1 2.351(4) 7_566 ?
O3 Tb2 2.866(6) 7_566 ?
O4 C10 1.246(9) . ?
O4 Tb2 2.392(5) 7_566 ?
O5 C11 1.277(7) . ?
O5 Tb2 2.493(4) 3_445 ?
O6 C11 1.239(8) . ?
O6 Tb2 2.485(5) 3_445 ?
O7 C20 1.264(8) . ?
O7 Tb2 2.371(5) 2_656 ?
O7 Tb1 2.547(4) 2_656 ?
O8 C20 1.262(7) . ?
O8 Tb1 2.420(5) 2_656 ?
O9 C21 1.280(7) . ?
O9 Tb2 2.415(4) 3_445 ?
O10 C21 1.238(8) . ?
O11 C26 1.265(8) . ?
O12 C26 1.256(7) . ?
C1 C2 1.500(8) . ?
C2 C3 1.523(9) . ?
C2 H2A 0.9700 . ?
C2 H2B 0.9700 . ?
C3 C4 1.513(9) . ?
C3 H3A 0.9700 . ?
C3 H3B 0.9700 . ?
C4 C5 1.511(11) . ?
C4 H4A 0.9700 . ?
C4 H4B 0.9700 . ?
C5 C6 1.515(10) . ?
C5 H5A 0.9700 . ?
C5 H5B 0.9700 . ?
C6 C7 1.520(11) . ?
C6 H6A 0.9700 . ?
C6 H6B 0.9700 . ?
C7 C8 1.510(9) . ?
C7 H7A 0.9700 . ?
C7 H7B 0.9700 . ?
C8 C9 1.514(10) . ?
C8 H8A 0.9700 . ?
C8 H8B 0.9700 . ?
C9 C10 1.503(8) . ?
C9 H9A 0.9700 . ?
C9 H9B 0.9700 . ?
C10 Tb2 2.980(6) 7_566 ?
C11 C12 1.502(7) . ?
C11 Tb2 2.856(5) 3_445 ?
C12 C13 1.508(9) . ?
C12 H12A 0.9700 . ?
C12 H12B 0.9700 . ?
C13 C14 1.530(9) . ?
C13 H13A 0.9700 . ?
C13 H13B 0.9700 . ?
C14 C15 1.519(10) . ?
C14 H14A 0.9700 . ?
C14 H14B 0.9700 . ?
C15 C16 1.516(9) . ?
C15 H15A 0.9700 . ?
C15 H15B 0.9700 . ?
C16 C17 1.510(9) . ?
C16 H16A 0.9700 . ?
C16 H16B 0.9700 . ?
C17 C18 1.524(9) . ?
C17 H17A 0.9700 . ?
C17 H17B 0.9700 . ?
C18 C19 1.530(9) . ?
C18 H18A 0.9700 . ?
C18 H18B 0.9700 . ?
C19 C20 1.513(8) . ?
C19 H19A 0.9700 . ?
C19 H19B 0.9700 . ?
C20 Tb1 2.860(6) 2_656 ?
C21 C22 1.507(8) . ?
C22 C23 1.511(10) . ?
C22 H22A 0.9700 . ?
C22 H22B 0.9700 . ?
C23 C24 1.513(9) . ?
C23 H23A 0.9700 . ?
C23 H23B 0.9700 . ?
C24 C25 1.513(11) . ?
C24 H24A 0.9700 . ?
C24 H24B 0.9700 . ?
C25 C25 1.523(14) 7_556 ?
C25 H25A 0.9700 . ?
C25 H25B 0.9700 . ?
C26 C27 1.514(9) . ?
C27 C28 1.519(10) . ?
C27 H27A 0.9700 . ?
C27 H27B 0.9700 . ?
C28 C29 1.518(9) . ?
C28 H28A 0.9700 . ?
C28 H28B 0.9700 . ?
C29 C30 1.517(10) . ?
C29 H29A 0.9700 . ?
C29 H29B 0.9700 . ?
C30 C31 1.519(9) . ?
C30 H30A 0.9700 . ?
C30 H30B 0.9700 . ?
C31 C32 1.520(10) . ?
C31 H31A 0.9700 . ?
C31 H31B 0.9700 . ?
C32 C33 1.525(9) . ?
C32 H32A 0.9700 . ?
C32 H32B 0.9700 . ?
C33 C34 1.518(10) . ?
C33 H33A 0.9700 . ?
C33 H33B 0.9700 . ?
C34 H34A 0.9691 . ?
C34 H34B 0.9687 . ?
O2W H2C 0.819(10) . ?
O2W H2D 0.819(11) . ?

loop_
_geom_hbond_atom_site_label_D
_geom_hbond_atom_site_label_H
_geom_hbond_atom_site_label_A
_geom_hbond_distance_DH
_geom_hbond_distance_HA
_geom_hbond_distance_DA
_geom_hbond_angle_DHA
_geom_hbond_site_symmetry_A
O1W H1A O2W 0.818(10) 1.76(3) 2.557(13) 162(8) .
O1W H1B O1 0.818(10) 2.12(5) 2.856(7) 150(9) 3_545
C22 H22B O2W 0.97 2.54 3.089(16) 115.6 3_445
C22 H22A O4 0.97 2.39 3.265(9) 149.2 5_566
O2W H2C O2 0.819(10) 2.48(16) 2.890(11) 112(14) 1_655
O2W H2C O3 0.819(10) 2.07(7) 2.837(12) 156(17) 5_666
O2W H2C O12 0.819(10) 2.6(2) 3.051(13) 116(18) 3_545
O2W H2D O8 0.819(11) 2.22(16) 2.861(15) 135(20) 4_656

loop_
_geom_torsion_atom_site_label_1
_geom_torsion_atom_site_label_2
_geom_torsion_atom_site_label_3
_geom_torsion_atom_site_label_4
_geom_torsion
_geom_torsion_site_symmetry_1
_geom_torsion_site_symmetry_2
_geom_torsion_site_symmetry_3
_geom_torsion_site_symmetry_4
_geom_torsion_publ_flag
Tb1 O1 C1 O2 40.6(9) . . . . ?
Tb1 O1 C1 C2 -135.6(5) . . . . ?
Tb2 O2 C1 O1 -38.0(10) 3_445 . . . ?
Tb2 O2 C1 C2 138.3(5) 3_445 . . . ?
O1 C1 C2 C3 84.4(7) . . . . ?
O2 C1 C2 C3 -92.1(7) . . . . ?
C1 C2 C3 C4 175.3(7) . . . . ?
C2 C3 C4 C5 179.7(8) . . . . ?
C3 C4 C5 C6 175.0(8) . . . . ?
C4 C5 C6 C7 177.8(9) . . . . ?
C5 C6 C7 C8 176.5(8) . . . . ?
C6 C7 C8 C9 177.8(8) . . . . ?
C7 C8 C9 C10 177.3(7) . . . . ?
Tb2 O4 C10 O3 17.3(7) 7_566 . . . ?
Tb2 O4 C10 C9 -159.0(5) 7_566 . . . ?
Tb1 O3 C10 O4 90.0(7) 7_566 . . . ?
Tb2 O3 C10 O4 -13.9(6) 7_566 . . . ?
Tb1 O3 C10 C9 -93.7(7) 7_566 . . . ?
Tb2 O3 C10 C9 162.4(6) 7_566 . . . ?
Tb1 O3 C10 Tb2 103.9(5) 7_566 . . 7_566 ?
C8 C9 C10 O4 -22.0(10) . . . . ?
C8 C9 C10 O3 161.6(6) . . . . ?
C8 C9 C10 Tb2 -79.3(17) . . . 7_566 ?
Tb2 O6 C11 O5 -8.6(6) 3_445 . . . ?
Tb2 O6 C11 C12 172.0(5) 3_445 . . . ?
Tb1 O5 C11 O6 -118.1(6) . . . . ?
Tb2 O5 C11 O6 8.6(6) 3_445 . . . ?
Tb1 O5 C11 C12 61.4(8) . . . . ?
Tb2 O5 C11 C12 -172.0(5) 3_445 . . . ?
Tb1 O5 C11 Tb2 -126.6(5) . . . 3_445 ?
O6 C11 C12 C13 -14.8(10) . . . . ?
O5 C11 C12 C13 165.8(6) . . . . ?
C11 C12 C13 C14 177.3(6) . . . . ?
C12 C13 C14 C15 178.2(7) . . . . ?
C13 C14 C15 C16 177.6(7) . . . . ?
C14 C15 C16 C17 179.6(7) . . . . ?
C15 C16 C17 C18 174.5(7) . . . . ?
C16 C17 C18 C19 -179.5(7) . . . . ?
C17 C18 C19 C20 176.8(6) . . . . ?
Tb1 O8 C20 O7 -10.3(6) 2_656 . . . ?
Tb1 O8 C20 C19 165.5(5) 2_656 . . . ?
Tb2 O7 C20 O8 162.2(6) 2_656 . . . ?
Tb1 O7 C20 O8 9.7(6) 2_656 . . . ?
Tb2 O7 C20 C19 -13.6(12) 2_656 . . . ?
Tb1 O7 C20 C19 -166.1(5) 2_656 . . . ?
Tb2 O7 C20 Tb1 152.5(9) 2_656 . . 2_656 ?
C18 C19 C20 O8 -78.5(8) . . . . ?
C18 C19 C20 O7 97.3(7) . . . . ?
C18 C19 C20 Tb1 -6(2) . . . 2_656 ?
Tb1 O10 C21 O9 -0.4(7) . . . . ?
Tb1 O10 C21 C22 177.8(7) . . . . ?
Tb2 O9 C21 O10 176.5(6) 3_445 . . . ?
Tb1 O9 C21 O10 0.4(7) . . . . ?
Tb2 O9 C21 C22 -1.8(14) 3_445 . . . ?
Tb1 O9 C21 C22 -177.8(6) . . . . ?
Tb2 O9 C21 Tb1 176.1(10) 3_445 . . . ?
O10 C21 C22 C23 -29.3(12) . . . . ?
O9 C21 C22 C23 148.8(7) . . . . ?
C21 C22 C23 C24 -174.5(7) . . . . ?
C22 C23 C24 C25 178.4(7) . . . . ?
C23 C24 C25 C25 -179.7(9) . . . 7_556 ?
Tb2 O12 C26 O11 -5.7(12) . . . . ?
Tb2 O12 C26 C27 178.1(12) . . . . ?
Tb1 O11 C26 O12 -5.9(13) . . . . ?
Tb1 O11 C26 C27 170.6(12) . . . . ?
O12 C26 C27 C28 -44(3) . . . . ?
O11 C26 C27 C28 139.2(17) . . . . ?
C26 C27 C28 C29 -92(2) . . . . ?
C27 C28 C29 C30 -166.2(14) . . . . ?
C28 C29 C30 C31 175.0(16) . . . . ?
C29 C30 C31 C32 -174(2) . . . . ?
C30 C31 C32 C33 177.3(16) . . . . ?
C31 C32 C33 C34 -175.0(19) . . . . ?
